data_7225862
loop_
_publ_author_name
'Li, Rui'
'Qu, Xiang-Long'
'Zhang, Yi-Hua'
'Han, Hong-Liang'
'Li, Xia'

_publ_section_title
;
 Lanthanide--organic frameworks constructed from naphthalenedisulfonates:
 structure, luminescence and luminescence sensing properties
;
_journal_issue 31
_journal_name_full CrystEngComm
_journal_page_first 5890
_journal_paper_doi 10.1039/C6CE01028H
_journal_volume 18
_journal_year 2016
_chemical_formula_sum 'C19 H15 Eu N2 O9 S'
_chemical_formula_weight 599.35
_chemical_name_systematic
; 
 ? 
;
_space_group_IT_number 2
_symmetry_cell_setting triclinic
_symmetry_space_group_name_Hall '-P 1'
_symmetry_space_group_name_H-M 'P -1'
_atom_sites_solution_hydrogens geom
_atom_sites_solution_primary direct
_atom_sites_solution_secondary difmap
_audit_creation_method SHELXL-97
_audit_update_record
;
2016-04-21 deposited with the CCDC.
2016-06-22 downloaded from the CCDC.
;
_cell_angle_alpha 80.996(2)
_cell_angle_beta 69.223(2)
_cell_angle_gamma 88.540(2)
_cell_formula_units_Z 2
_cell_length_a 8.8196(12)
_cell_length_b 10.6527(14)
_cell_length_c 10.9383(15)
_cell_measurement_reflns_used 2836
_cell_measurement_temperature 296(2)
_cell_measurement_theta_max 25.25
_cell_measurement_theta_min 1.94
_cell_volume 948.5(2)
_computing_cell_refinement 'Bruker SMART'
_computing_data_collection 'Bruker SMART'
_computing_data_reduction 'Bruker SAINT'
_computing_molecular_graphics 'Bruker SHELXTL'
_computing_publication_material 'Bruker SHELXTL'
_computing_structure_refinement 'SHELXL-97 (Sheldrick, 1997)'
_computing_structure_solution 'SHELXS-97 (Sheldrick, 1990)'
_diffrn_ambient_temperature 296(2)
_diffrn_measured_fraction_theta_full 0.988
_diffrn_measured_fraction_theta_max 0.988
_diffrn_measurement_device_type 'Rigaku Saturn724 CCD'
_diffrn_radiation_monochromator graphite
_diffrn_radiation_source 'fine-focus sealed tube'
_diffrn_radiation_type MoK\a
_diffrn_radiation_wavelength 0.71073
_diffrn_reflns_av_R_equivalents 0.0352
_diffrn_reflns_av_sigmaI/netI 0.0737
_diffrn_reflns_limit_h_max 10
_diffrn_reflns_limit_h_min -10
_diffrn_reflns_limit_k_max 12
_diffrn_reflns_limit_k_min -12
_diffrn_reflns_limit_l_max 13
_diffrn_reflns_limit_l_min -10
_diffrn_reflns_number 4905
_diffrn_reflns_theta_full 25.25
_diffrn_reflns_theta_max 25.25
_diffrn_reflns_theta_min 1.94
_exptl_absorpt_coefficient_mu 3.477
_exptl_absorpt_correction_T_max 0.7456
_exptl_absorpt_correction_T_min 0.6114
_exptl_absorpt_correction_type multi-scan
_exptl_absorpt_process_details SADABS
_exptl_crystal_colour colorless
_exptl_crystal_density_diffrn 2.099
_exptl_crystal_density_method 'not measured'
_exptl_crystal_description Block
_exptl_crystal_F_000 588
_exptl_crystal_size_max 0.1
_exptl_crystal_size_mid 0.08
_exptl_crystal_size_min 0.06
_refine_diff_density_max 0.830
_refine_diff_density_min -0.895
_refine_diff_density_rms 0.205
_refine_ls_extinction_method none
_refine_ls_goodness_of_fit_ref 1.071
_refine_ls_hydrogen_treatment mixed
_refine_ls_matrix_type full
_refine_ls_number_parameters 290
_refine_ls_number_reflns 3404
_refine_ls_number_restraints 0
_refine_ls_restrained_S_all 1.071
_refine_ls_R_factor_all 0.0491
_refine_ls_R_factor_gt 0.0405
_refine_ls_shift/su_max 0.005
_refine_ls_shift/su_mean 0.001
_refine_ls_structure_factor_coef Fsqd
_refine_ls_weighting_details 'calc w=1/[\s^2^(Fo^2^)+(0.0542P)^2^+0.0000P] where P=(Fo^2^+2Fc^2^)/3'
_refine_ls_weighting_scheme calc
_refine_ls_wR_factor_gt 0.0919
_refine_ls_wR_factor_ref 0.1109
_reflns_number_gt 2946
_reflns_number_total 3404
_reflns_threshold_expression >2sigma(I)
_cod_data_source_file c6ce01028h2.cif
_cod_data_source_block 1
_cod_depositor_comments
;
The following automatic conversions were performed:

'_symmetry_cell_setting' value 'Triclinic' changed to 'triclinic'
according to
/usr/data/users/saulius/crontab/automatic-downloads/rss-feeds/RSC/lib/dictionaries/cif_core.dic
dictionary named 'cif_core.dic' version 2.4.2 from 2011-04-26.

'_exptl_absorpt_correction_type' value 'Multi-SCAN' changed to
'multi-scan' according to
/usr/data/users/saulius/crontab/automatic-downloads/rss-feeds/RSC/lib/dictionaries/cif_core.dic
dictionary named 'cif_core.dic' version 2.4.2 from 2011-04-26.

Automatic conversion script
Id: cif_fix_values 4268 2015-11-12 08:31:59Z antanas 

 Adding full bibliography for 7225860--7225866.cif.
;
_cod_original_sg_symbol_H-M P-1
_cod_database_code 7225862

loop_
_symmetry_equiv_pos_as_xyz
'x, y, z'
'-x, -y, -z'

loop_
_atom_site_label
_atom_site_type_symbol
_atom_site_fract_x
_atom_site_fract_y
_atom_site_fract_z
_atom_site_U_iso_or_equiv
_atom_site_adp_type
_atom_site_occupancy
_atom_site_symmetry_multiplicity
_atom_site_calc_flag
_atom_site_refinement_flags
Eu1 Eu 0.16429(4) 0.57405(3) 0.19330(3) 0.01406(14) Uani 1 1 d .
S1 S -0.0873(2) 0.31529(17) 0.47772(17) 0.0144(4) Uani 1 1 d .
O1 O -0.1438(6) 0.3819(5) 0.0239(5) 0.0257(13) Uani 1 1 d .
O2 O 0.6772(6) 0.5926(5) -0.0786(5) 0.0249(13) Uani 1 1 d .
O3 O -0.0264(6) 0.4331(5) 0.1613(5) 0.0242(13) Uani 1 1 d .
O4 O 0.4367(6) 0.6431(5) 0.0534(5) 0.0243(13) Uani 1 1 d .
O5 O 0.3521(7) 0.4911(6) 0.3137(5) 0.0297(14) Uani 1 1 d .
H5WA H 0.4111 0.4384 0.2744 0.045 Uiso 1 1 calc R
H5WB H 0.2893 0.4483 0.4013 0.045 Uiso 1 1 d R
O6 O 0.0214(6) 0.4211(5) 0.3971(5) 0.0203(12) Uani 1 1 d .
O7 O -0.2302(6) 0.3013(5) 0.4437(5) 0.0238(12) Uani 1 1 d .
O8 O -0.1302(6) 0.3183(5) 0.6178(5) 0.0204(12) Uani 1 1 d .
O1W O 0.5924(7) 0.3200(6) 0.2639(6) 0.0329(14) Uani 1 1 d .
N1 N 0.1682(7) 0.8241(6) 0.1136(6) 0.0195(14) Uani 1 1 d .
N2 N -0.1113(7) 0.6860(6) 0.2609(6) 0.0181(14) Uani 1 1 d .
C1 C 0.2959(10) 0.8917(8) 0.0295(8) 0.0255(18) Uani 1 1 d .
H1A H 0.3892 0.8490 -0.0109 0.031 Uiso 1 1 calc R
C2 C 0.2994(10) 1.0248(8) -0.0027(9) 0.032(2) Uani 1 1 d .
H2A H 0.3898 1.0677 -0.0677 0.039 Uiso 1 1 calc R
C3 C 0.1670(11) 1.0909(8) 0.0633(8) 0.030(2) Uani 1 1 d .
H3A H 0.1708 1.1793 0.0495 0.036 Uiso 1 1 calc R
C4 C 0.0267(10) 1.0231(7) 0.1515(8) 0.0242(18) Uani 1 1 d .
C5 C -0.1175(11) 1.0812(8) 0.2165(9) 0.032(2) Uani 1 1 d .
H5A H -0.1204 1.1695 0.2036 0.038 Uiso 1 1 calc R
C6 C -0.2517(11) 1.0132(9) 0.2969(9) 0.034(2) Uani 1 1 d .
H6A H -0.3439 1.0555 0.3404 0.041 Uiso 1 1 calc R
C7 C -0.2557(10) 0.8805(8) 0.3164(8) 0.0245(18) Uani 1 1 d .
C8 C -0.3941(10) 0.8058(9) 0.3896(9) 0.033(2) Uani 1 1 d .
H8A H -0.4886 0.8437 0.4363 0.039 Uiso 1 1 calc R
C9 C -0.3926(10) 0.6759(8) 0.3936(9) 0.033(2) Uani 1 1 d .
H9A H -0.4869 0.6260 0.4375 0.040 Uiso 1 1 calc R
C10 C -0.2481(9) 0.6221(8) 0.3310(8) 0.0248(18) Uani 1 1 d .
H10A H -0.2469 0.5339 0.3388 0.030 Uiso 1 1 calc R
C11 C -0.1136(9) 0.8138(7) 0.2502(7) 0.0188(17) Uani 1 1 d .
C12 C 0.0309(9) 0.8866(7) 0.1701(7) 0.0189(16) Uani 1 1 d .
C13 C 0.5336(9) 0.5699(7) -0.0074(7) 0.0183(17) Uani 1 1 d .
C14 C -0.0494(8) 0.4470(7) 0.0544(7) 0.0152(16) Uani 1 1 d .
C15 C 0.0247(9) 0.1757(7) 0.4490(7) 0.0147(15) Uani 1 1 d .
C16 C 0.1803(8) 0.1896(7) 0.3611(7) 0.0165(16) Uani 1 1 d .
H16A H 0.2258 0.2703 0.3212 0.020 Uiso 1 1 calc R
C17 C 0.2730(9) 0.0792(8) 0.3307(8) 0.0252(19) Uani 1 1 d .
H17A H 0.3778 0.0882 0.2685 0.030 Uiso 1 1 calc R
C18 C 0.2097(9) -0.0383(7) 0.3916(7) 0.0195(17) Uani 1 1 d .
H18A H 0.2731 -0.1090 0.3734 0.023 Uiso 1 1 calc R
C19 C -0.0466(9) 0.0550(7) 0.5167(7) 0.0189(17) Uani 1 1 d .
H1WA H 0.6395 0.3066 0.3240 0.028 Uiso 1 1 d R
H1WB H 0.6598 0.3313 0.1858 0.028 Uiso 1 1 d R

loop_
_atom_site_aniso_label
_atom_site_aniso_U_11
_atom_site_aniso_U_22
_atom_site_aniso_U_33
_atom_site_aniso_U_23
_atom_site_aniso_U_13
_atom_site_aniso_U_12
Eu1 0.0125(2) 0.0149(2) 0.0131(2) -0.00410(14) -0.00175(15) 0.00111(14)
S1 0.0161(9) 0.0120(9) 0.0135(9) -0.0023(7) -0.0033(7) 0.0010(7)
O1 0.022(3) 0.027(3) 0.026(3) 0.006(2) -0.010(2) -0.010(2)
O2 0.016(3) 0.018(3) 0.032(3) 0.000(2) 0.001(2) -0.001(2)
O3 0.022(3) 0.027(3) 0.017(3) 0.004(2) -0.002(2) -0.006(2)
O4 0.015(3) 0.016(3) 0.034(3) -0.007(2) 0.003(2) -0.001(2)
O5 0.028(3) 0.038(4) 0.027(3) -0.014(3) -0.012(3) 0.014(3)
O6 0.019(3) 0.016(3) 0.025(3) -0.003(2) -0.007(2) 0.000(2)
O7 0.022(3) 0.025(3) 0.025(3) -0.002(2) -0.009(2) 0.000(2)
O8 0.031(3) 0.018(3) 0.009(3) -0.003(2) -0.003(2) 0.002(2)
O1W 0.029(3) 0.037(4) 0.029(3) -0.005(3) -0.007(3) 0.008(3)
N1 0.021(3) 0.024(4) 0.016(3) -0.010(3) -0.007(3) -0.001(3)
N2 0.022(3) 0.015(3) 0.017(3) -0.003(3) -0.006(3) 0.001(3)
C1 0.028(4) 0.025(5) 0.022(4) -0.006(4) -0.007(4) -0.003(4)
C2 0.028(5) 0.024(5) 0.036(5) 0.010(4) -0.008(4) -0.004(4)
C3 0.046(5) 0.015(4) 0.031(5) 0.001(4) -0.017(4) 0.000(4)
C4 0.032(5) 0.016(4) 0.029(5) -0.004(3) -0.017(4) -0.003(3)
C5 0.041(5) 0.022(5) 0.039(5) -0.003(4) -0.021(5) 0.005(4)
C6 0.035(5) 0.040(6) 0.030(5) -0.013(4) -0.014(4) 0.027(4)
C7 0.026(4) 0.028(5) 0.023(4) -0.013(4) -0.010(4) 0.017(4)
C8 0.021(4) 0.041(6) 0.037(5) -0.019(4) -0.007(4) 0.009(4)
C9 0.017(4) 0.032(5) 0.040(5) -0.002(4) 0.001(4) -0.003(4)
C10 0.024(4) 0.023(5) 0.026(5) -0.008(4) -0.007(4) 0.001(3)
C11 0.017(4) 0.024(4) 0.016(4) 0.000(3) -0.008(3) 0.005(3)
C12 0.026(4) 0.015(4) 0.020(4) 0.002(3) -0.016(3) 0.004(3)
C13 0.015(4) 0.025(4) 0.012(4) -0.007(3) 0.000(3) 0.000(3)
C14 0.018(4) 0.014(4) 0.013(4) -0.006(3) -0.004(3) 0.003(3)
C15 0.026(4) 0.008(4) 0.015(4) -0.006(3) -0.012(3) 0.000(3)
C16 0.014(4) 0.013(4) 0.023(4) -0.002(3) -0.006(3) -0.001(3)
C17 0.013(4) 0.025(5) 0.026(5) -0.001(4) 0.006(3) -0.001(3)
C18 0.020(4) 0.018(4) 0.024(4) -0.014(3) -0.008(3) 0.006(3)
C19 0.016(4) 0.018(4) 0.023(4) -0.007(3) -0.007(3) -0.003(3)

loop_
_atom_type_symbol
_atom_type_description
_atom_type_scat_dispersion_real
_atom_type_scat_dispersion_imag
_atom_type_scat_source
C C 0.0033 0.0016 'International Tables Vol C Tables 4.2.6.8 and 6.1.1.4'
H H 0.0000 0.0000 'International Tables Vol C Tables 4.2.6.8 and 6.1.1.4'
Eu Eu -0.1578 3.6682 'International Tables Vol C Tables 4.2.6.8 and 6.1.1.4'
N N 0.0061 0.0033 'International Tables Vol C Tables 4.2.6.8 and 6.1.1.4'
O O 0.0106 0.0060 'International Tables Vol C Tables 4.2.6.8 and 6.1.1.4'
S S 0.1246 0.1234 'International Tables Vol C Tables 4.2.6.8 and 6.1.1.4'

loop_
_geom_angle_atom_site_label_1
_geom_angle_atom_site_label_2
_geom_angle_atom_site_label_3
_geom_angle
_geom_angle_site_symmetry_1
_geom_angle_site_symmetry_3
O4 Eu1 O1 77.51(19) . 2_565
O4 Eu1 O3 130.51(17) . .
O1 Eu1 O3 66.03(17) 2_565 .
O4 Eu1 O8 100.68(18) . 2_566
O1 Eu1 O8 139.36(18) 2_565 2_566
O3 Eu1 O8 128.79(17) . 2_566
O4 Eu1 O2 66.59(17) . 2_665
O1 Eu1 O2 76.42(19) 2_565 2_665
O3 Eu1 O2 72.99(17) . 2_665
O8 Eu1 O2 140.80(19) 2_566 2_665
O4 Eu1 O6 139.22(18) . .
O1 Eu1 O6 133.64(17) 2_565 .
O3 Eu1 O6 67.69(17) . .
O8 Eu1 O6 72.71(17) 2_566 .
O2 Eu1 O6 92.83(17) 2_665 .
O4 Eu1 O5 71.97(19) . .
O1 Eu1 O5 143.01(18) 2_565 .
O3 Eu1 O5 121.39(19) . .
O8 Eu1 O5 68.18(17) 2_566 .
O2 Eu1 O5 72.62(18) 2_665 .
O6 Eu1 O5 68.27(18) . .
O4 Eu1 N2 133.78(18) . .
O1 Eu1 N2 82.50(19) 2_565 .
O3 Eu1 N2 74.37(18) . .
O8 Eu1 N2 69.62(18) 2_566 .
O2 Eu1 N2 146.17(19) 2_665 .
O6 Eu1 N2 82.82(18) . .
O5 Eu1 N2 134.13(18) . .
O4 Eu1 N1 71.44(18) . .
O1 Eu1 N1 69.35(18) 2_565 .
O3 Eu1 N1 120.53(18) . .
O8 Eu1 N1 71.68(17) 2_566 .
O2 Eu1 N1 130.22(17) 2_665 .
O6 Eu1 N1 136.92(17) . .
O5 Eu1 N1 117.99(19) . .
N2 Eu1 N1 62.54(19) . .
O4 Eu1 C13 18.94(18) . .
O1 Eu1 C13 75.92(18) 2_565 .
O3 Eu1 C13 115.25(18) . .
O8 Eu1 C13 114.47(18) 2_566 .
O2 Eu1 C13 47.67(18) 2_665 .
O6 Eu1 C13 128.23(18) . .
O5 Eu1 C13 68.39(19) . .
N2 Eu1 C13 148.92(19) . .
N1 Eu1 C13 88.75(19) . .
O4 Eu1 C13 47.24(18) . 2_665
O1 Eu1 C13 75.42(19) 2_565 2_665
O3 Eu1 C13 90.43(18) . 2_665
O8 Eu1 C13 132.67(18) 2_566 2_665
O2 Eu1 C13 19.37(18) 2_665 2_665
O6 Eu1 C13 107.71(17) . 2_665
O5 Eu1 C13 68.63(18) . 2_665
N2 Eu1 C13 156.94(19) . 2_665
N1 Eu1 C13 114.08(18) . 2_665
C13 Eu1 C13 28.3(3) . 2_665
O4 Eu1 C14 116.20(18) . .
O1 Eu1 C14 46.67(17) 2_565 .
O3 Eu1 C14 19.37(17) . .
O8 Eu1 C14 140.46(17) 2_566 .
O2 Eu1 C14 71.74(18) 2_665 .
O6 Eu1 C14 87.01(17) . .
O5 Eu1 C14 135.01(18) . .
N2 Eu1 C14 74.53(18) . .
N1 Eu1 C14 105.86(18) . .
C13 Eu1 C14 104.79(17) . .
C13 Eu1 C14 85.38(18) 2_665 .
O7 S1 O8 111.5(3) . .
O7 S1 O6 114.2(3) . .
O8 S1 O6 111.8(3) . .
O7 S1 C15 107.2(3) . .
O8 S1 C15 105.1(3) . .
O6 S1 C15 106.4(3) . .
C14 O1 Eu1 121.0(5) . 2_565
C13 O2 Eu1 119.5(5) . 2_665
C14 O3 Eu1 120.2(5) . .
C13 O4 Eu1 121.5(5) . .
Eu1 O5 H5WA 109.5 . .
Eu1 O5 H5WB 109.6 . .
H5WA O5 H5WB 107.2 . .
S1 O6 Eu1 156.6(3) . .
S1 O8 Eu1 153.1(3) . 2_566
H1WA O1W H1WB 112.7 . .
C1 N1 C12 118.0(7) . .
C1 N1 Eu1 124.6(5) . .
C12 N1 Eu1 117.2(5) . .
C10 N2 C11 117.3(6) . .
C10 N2 Eu1 121.4(5) . .
C11 N2 Eu1 119.7(5) . .
N1 C1 C2 123.7(8) . .
N1 C1 H1A 118.1 . .
C2 C1 H1A 118.1 . .
C3 C2 C1 119.1(8) . .
C3 C2 H2A 120.4 . .
C1 C2 H2A 120.4 . .
C2 C3 C4 119.1(8) . .
C2 C3 H3A 120.5 . .
C4 C3 H3A 120.5 . .
C5 C4 C3 123.4(8) . .
C5 C4 C12 119.1(8) . .
C3 C4 C12 117.4(7) . .
C6 C5 C4 122.0(8) . .
C6 C5 H5A 119.0 . .
C4 C5 H5A 119.0 . .
C5 C6 C7 121.4(8) . .
C5 C6 H6A 119.3 . .
C7 C6 H6A 119.3 . .
C8 C7 C6 123.8(7) . .
C8 C7 C11 116.1(7) . .
C6 C7 C11 119.9(8) . .
C9 C8 C7 120.5(7) . .
C9 C8 H8A 119.8 . .
C7 C8 H8A 119.8 . .
C8 C9 C10 118.2(8) . .
C8 C9 H9A 120.9 . .
C10 C9 H9A 120.9 . .
N2 C10 C9 124.9(8) . .
N2 C10 H10A 117.6 . .
C9 C10 H10A 117.6 . .
N2 C11 C12 118.8(6) . .
N2 C11 C7 122.8(7) . .
C12 C11 C7 118.3(7) . .
N1 C12 C11 118.7(7) . .
N1 C12 C4 122.2(7) . .
C11 C12 C4 119.2(7) . .
O4 C13 O2 127.7(7) . .
O4 C13 C13 116.1(8) . 2_665
O2 C13 C13 116.2(7) . 2_665
O4 C13 Eu1 39.5(3) . .
O2 C13 Eu1 167.1(5) . .
C13 C13 Eu1 76.6(5) 2_665 .
O4 C13 Eu1 168.7(5) . 2_665
O2 C13 Eu1 41.1(3) . 2_665
C13 C13 Eu1 75.1(5) 2_665 2_665
Eu1 C13 Eu1 151.7(3) . 2_665
O3 C14 O1 127.2(7) . .
O3 C14 C14 117.2(8) . 2_565
O1 C14 C14 115.6(8) . 2_565
O3 C14 Eu1 40.4(4) . .
O1 C14 Eu1 167.7(5) . .
C14 C14 Eu1 76.7(5) 2_565 .
O3 C14 Eu1 166.8(5) . 2_565
O1 C14 Eu1 39.6(3) . 2_565
C14 C14 Eu1 76.0(5) 2_565 2_565
Eu1 C14 Eu1 152.7(2) . 2_565
C16 C15 C19 122.1(7) . .
C16 C15 S1 117.5(6) . .
C19 C15 S1 120.4(5) . .
C15 C16 C17 119.4(7) . .
C15 C16 H16A 120.3 . .
C17 C16 H16A 120.3 . .
C18 C17 C16 120.7(7) . .
C18 C17 H17A 119.6 . .
C16 C17 H17A 119.6 . .
C17 C18 C19 120.7(7) . 2_556
C17 C18 H18A 119.7 . .
C19 C18 H18A 119.7 2_556 .
C15 C19 C18 122.9(7) . 2_556
C15 C19 C19 117.8(8) . 2_556
C18 C19 C19 119.1(8) 2_556 2_556

loop_
_geom_bond_atom_site_label_1
_geom_bond_atom_site_label_2
_geom_bond_distance
_geom_bond_site_symmetry_2
Eu1 O4 2.405(5) .
Eu1 O1 2.418(5) 2_565
Eu1 O3 2.432(5) .
Eu1 O8 2.441(5) 2_566
Eu1 O2 2.451(5) 2_665
Eu1 O6 2.487(5) .
Eu1 O5 2.524(6) .
Eu1 N2 2.594(6) .
Eu1 N1 2.667(7) .
Eu1 C13 3.222(7) .
Eu1 C13 3.242(7) 2_665
Eu1 C14 3.240(7) .
S1 O7 1.452(6) .
S1 O8 1.448(5) .
S1 O6 1.453(5) .
S1 C15 1.771(7) .
O1 C14 1.258(9) .
O1 Eu1 2.418(5) 2_565
O2 C13 1.236(8) .
O2 Eu1 2.451(5) 2_665
O3 C14 1.243(9) .
O4 C13 1.227(8) .
O5 H5WA 0.8200 .
O5 H5WB 0.9656 .
O8 Eu1 2.441(5) 2_566
O1W H1WA 0.8865 .
O1W H1WB 0.8419 .
N1 C1 1.316(10) .
N1 C12 1.360(9) .
N2 C10 1.315(10) .
N2 C11 1.348(10) .
C1 C2 1.405(11) .
C1 H1A 0.9300 .
C2 C3 1.378(12) .
C2 H2A 0.9300 .
C3 C4 1.402(12) .
C3 H3A 0.9300 .
C4 C5 1.401(12) .
C4 C12 1.437(11) .
C5 C6 1.343(13) .
C5 H5A 0.9300 .
C6 C7 1.396(12) .
C6 H6A 0.9300 .
C7 C8 1.386(12) .
C7 C11 1.439(10) .
C8 C9 1.378(12) .
C8 H8A 0.9300 .
C9 C10 1.374(11) .
C9 H9A 0.9300 .
C10 H10A 0.9300 .
C11 C12 1.428(11) .
C13 C13 1.581(15) 2_665
C13 Eu1 3.242(7) 2_665
C14 C14 1.531(14) 2_565
C14 Eu1 3.251(7) 2_565
C15 C16 1.364(10) .
C15 C19 1.418(10) .
C16 C17 1.429(10) .
C16 H16A 0.9300 .
C17 C18 1.354(11) .
C17 H17A 0.9300 .
C18 C19 1.429(10) 2_556
C18 H18A 0.9300 .
C19 C18 1.429(10) 2_556
C19 C19 1.433(14) 2_556

loop_
_geom_torsion_atom_site_label_1
_geom_torsion_atom_site_label_2
_geom_torsion_atom_site_label_3
_geom_torsion_atom_site_label_4
_geom_torsion
_geom_torsion_site_symmetry_1
_geom_torsion_site_symmetry_4
O4 Eu1 O3 C14 -47.2(6) . .
O1 Eu1 O3 C14 -0.9(5) 2_565 .
O8 Eu1 O3 C14 134.2(5) 2_566 .
O2 Eu1 O3 C14 -83.3(5) 2_665 .
O6 Eu1 O3 C14 176.3(6) . .
O5 Eu1 O3 C14 -139.7(5) . .
N2 Eu1 O3 C14 87.7(5) . .
N1 Eu1 O3 C14 43.9(6) . .
C13 Eu1 O3 C14 -60.6(6) . .
C13 Eu1 O3 C14 -74.7(5) 2_665 .
O1 Eu1 O4 C13 -83.0(6) 2_565 .
O3 Eu1 O4 C13 -40.4(7) . .
O8 Eu1 O4 C13 138.5(6) 2_566 .
O2 Eu1 O4 C13 -2.5(6) 2_665 .
O6 Eu1 O4 C13 62.6(7) . .
O5 Eu1 O4 C13 75.8(6) . .
N2 Eu1 O4 C13 -149.6(6) . .
N1 Eu1 O4 C13 -155.1(6) . .
C13 Eu1 O4 C13 -1.4(7) 2_665 .
C14 Eu1 O4 C13 -56.1(6) . .
O7 S1 O6 Eu1 -33.8(8) . .
O8 S1 O6 Eu1 -161.7(7) . .
C15 S1 O6 Eu1 84.1(8) . .
O4 Eu1 O6 S1 -123.3(7) . .
O1 Eu1 O6 S1 7.1(9) 2_565 .
O3 Eu1 O6 S1 3.6(7) . .
O8 Eu1 O6 S1 150.4(8) 2_566 .
O2 Eu1 O6 S1 -66.8(8) 2_665 .
O5 Eu1 O6 S1 -136.8(8) . .
N2 Eu1 O6 S1 79.6(8) . .
N1 Eu1 O6 S1 115.0(7) . .
C13 Eu1 O6 S1 -101.7(8) . .
C13 Eu1 O6 S1 -79.4(8) 2_665 .
C14 Eu1 O6 S1 4.8(8) . .
O7 S1 O8 Eu1 -107.0(7) . 2_566
O6 S1 O8 Eu1 22.3(8) . 2_566
C15 S1 O8 Eu1 137.3(7) . 2_566
O4 Eu1 N1 C1 4.2(6) . .
O1 Eu1 N1 C1 -79.0(6) 2_565 .
O3 Eu1 N1 C1 -122.5(6) . .
O8 Eu1 N1 C1 112.7(6) 2_566 .
O2 Eu1 N1 C1 -29.4(7) 2_665 .
O6 Eu1 N1 C1 148.4(6) . .
O5 Eu1 N1 C1 61.0(6) . .
N2 Eu1 N1 C1 -171.2(7) . .
C13 Eu1 N1 C1 -3.6(6) . .
C13 Eu1 N1 C1 -16.6(7) 2_665 .
C14 Eu1 N1 C1 -108.6(6) . .
O4 Eu1 N1 C12 -171.8(5) . .
O1 Eu1 N1 C12 104.9(5) 2_565 .
O3 Eu1 N1 C12 61.5(5) . .
O8 Eu1 N1 C12 -63.3(5) 2_566 .
O2 Eu1 N1 C12 154.6(5) 2_665 .
O6 Eu1 N1 C12 -27.6(6) . .
O5 Eu1 N1 C12 -115.0(5) . .
N2 Eu1 N1 C12 12.7(5) . .
C13 Eu1 N1 C12 -179.6(5) . .
C13 Eu1 N1 C12 167.4(5) 2_665 .
C14 Eu1 N1 C12 75.3(5) . .
O4 Eu1 N2 C10 173.6(5) . .
O1 Eu1 N2 C10 109.0(6) 2_565 .
O3 Eu1 N2 C10 41.8(6) . .
O8 Eu1 N2 C10 -101.1(6) 2_566 .
O2 Eu1 N2 C10 57.4(7) 2_665 .
O6 Eu1 N2 C10 -26.9(6) . .
O5 Eu1 N2 C10 -77.0(7) . .
N1 Eu1 N2 C10 179.5(7) . .
C13 Eu1 N2 C10 155.0(5) . .
C13 Eu1 N2 C10 92.2(7) 2_665 .
C14 Eu1 N2 C10 61.9(6) . .
O4 Eu1 N2 C11 -21.0(6) . .
O1 Eu1 N2 C11 -85.6(5) 2_565 .
O3 Eu1 N2 C11 -152.7(6) . .
O8 Eu1 N2 C11 64.3(5) 2_566 .
O2 Eu1 N2 C11 -137.2(5) 2_665 .
O6 Eu1 N2 C11 138.5(5) . .
O5 Eu1 N2 C11 88.4(6) . .
N1 Eu1 N2 C11 -15.0(5) . .
C13 Eu1 N2 C11 -39.6(7) . .
C13 Eu1 N2 C11 -102.4(7) 2_665 .
C14 Eu1 N2 C11 -132.6(6) . .
C12 N1 C1 C2 1.6(12) . .
Eu1 N1 C1 C2 -174.4(6) . .
N1 C1 C2 C3 4.9(13) . .
C1 C2 C3 C4 -6.1(13) . .
C2 C3 C4 C5 -175.6(8) . .
C2 C3 C4 C12 1.3(12) . .
C3 C4 C5 C6 177.6(9) . .
C12 C4 C5 C6 0.7(13) . .
C4 C5 C6 C7 -2.1(14) . .
C5 C6 C7 C8 -174.7(9) . .
C5 C6 C7 C11 0.3(13) . .
C6 C7 C8 C9 173.5(9) . .
C11 C7 C8 C9 -1.7(13) . .
C7 C8 C9 C10 4.4(14) . .
C11 N2 C10 C9 0.1(12) . .
Eu1 N2 C10 C9 165.9(7) . .
C8 C9 C10 N2 -3.8(14) . .
C10 N2 C11 C12 -177.3(7) . .
Eu1 N2 C11 C12 16.7(9) . .
C10 N2 C11 C7 2.9(11) . .
Eu1 N2 C11 C7 -163.1(6) . .
C8 C7 C11 N2 -2.1(12) . .
C6 C7 C11 N2 -177.5(7) . .
C8 C7 C11 C12 178.1(7) . .
C6 C7 C11 C12 2.7(11) . .
C1 N1 C12 C11 173.3(7) . .
Eu1 N1 C12 C11 -10.4(9) . .
C1 N1 C12 C4 -6.6(11) . .
Eu1 N1 C12 C4 169.7(6) . .
N2 C11 C12 N1 -3.7(11) . .
C7 C11 C12 N1 176.1(7) . .
N2 C11 C12 C4 176.2(7) . .
C7 C11 C12 C4 -4.0(11) . .
C5 C4 C12 N1 -177.7(7) . .
C3 C4 C12 N1 5.2(11) . .
C5 C4 C12 C11 2.4(11) . .
C3 C4 C12 C11 -174.7(7) . .
Eu1 O4 C13 O2 -177.5(6) . .
Eu1 O4 C13 C13 2.3(11) . 2_665
Eu1 O4 C13 Eu1 175(3) . 2_665
Eu1 O2 C13 O4 -177.7(6) 2_665 .
Eu1 O2 C13 C13 2.4(11) 2_665 2_665
Eu1 O2 C13 Eu1 175(2) 2_665 .
O1 Eu1 C13 O4 92.5(6) 2_565 .
O3 Eu1 C13 O4 147.0(6) . .
O8 Eu1 C13 O4 -45.7(6) 2_566 .
O2 Eu1 C13 O4 176.8(7) 2_665 .
O6 Eu1 C13 O4 -132.4(6) . .
O5 Eu1 C13 O4 -97.4(6) . .
N2 Eu1 C13 O4 45.1(8) . .
N1 Eu1 C13 O4 23.5(6) . .
C13 Eu1 C13 O4 177.8(10) 2_665 .
C14 Eu1 C13 O4 129.6(6) . .
O4 Eu1 C13 O2 9(2) . .
O1 Eu1 C13 O2 101(3) 2_565 .
O3 Eu1 C13 O2 156(3) . .
O8 Eu1 C13 O2 -37(3) 2_566 .
O2 Eu1 C13 O2 -174(3) 2_665 .
O6 Eu1 C13 O2 -124(3) . .
O5 Eu1 C13 O2 -89(3) . .
N2 Eu1 C13 O2 54(3) . .
N1 Eu1 C13 O2 32(3) . .
C13 Eu1 C13 O2 -173(3) 2_665 .
C14 Eu1 C13 O2 138(3) . .
O4 Eu1 C13 C13 -177.8(10) . 2_665
O1 Eu1 C13 C13 -85.3(6) 2_565 2_665
O3 Eu1 C13 C13 -30.9(6) . 2_665
O8 Eu1 C13 C13 136.5(5) 2_566 2_665
O2 Eu1 C13 C13 -1.0(5) 2_665 2_665
O6 Eu1 C13 C13 49.8(6) . 2_665
O5 Eu1 C13 C13 84.8(6) . 2_665
N2 Eu1 C13 C13 -132.7(5) . 2_665
N1 Eu1 C13 C13 -154.3(6) . 2_665
C14 Eu1 C13 C13 -48.3(6) . 2_665
O4 Eu1 C13 Eu1 -177.8(10) . 2_665
O1 Eu1 C13 Eu1 -85.3(6) 2_565 2_665
O3 Eu1 C13 Eu1 -30.9(6) . 2_665
O8 Eu1 C13 Eu1 136.5(5) 2_566 2_665
O2 Eu1 C13 Eu1 -1.0(5) 2_665 2_665
O6 Eu1 C13 Eu1 49.8(6) . 2_665
O5 Eu1 C13 Eu1 84.8(6) . 2_665
N2 Eu1 C13 Eu1 -132.7(5) . 2_665
N1 Eu1 C13 Eu1 -154.3(6) . 2_665
C13 Eu1 C13 Eu1 0.004(1) 2_665 2_665
C14 Eu1 C13 Eu1 -48.3(6) . 2_665
Eu1 O3 C14 O1 -179.9(5) . .
Eu1 O3 C14 C14 1.3(10) . 2_565
Eu1 O3 C14 Eu1 177.6(19) . 2_565
Eu1 O1 C14 O3 -179.1(6) 2_565 .
Eu1 O1 C14 C14 -0.2(10) 2_565 2_565
Eu1 O1 C14 Eu1 -180(2) 2_565 .
O4 Eu1 C14 O3 141.6(5) . .
O1 Eu1 C14 O3 178.9(6) 2_565 .
O8 Eu1 C14 O3 -61.4(6) 2_566 .
O2 Eu1 C14 O3 90.5(5) 2_665 .
O6 Eu1 C14 O3 -3.4(5) . .
O5 Eu1 C14 O3 51.3(6) . .
N2 Eu1 C14 O3 -86.8(5) . .
N1 Eu1 C14 O3 -141.6(5) . .
C13 Eu1 C14 O3 125.4(5) . .
C13 Eu1 C14 O3 104.6(5) 2_665 .
O4 Eu1 C14 O1 142(2) . .
O1 Eu1 C14 O1 179(2) 2_565 .
O3 Eu1 C14 O1 1(2) . .
O8 Eu1 C14 O1 -61(2) 2_566 .
O2 Eu1 C14 O1 91(2) 2_665 .
O6 Eu1 C14 O1 -3(2) . .
O5 Eu1 C14 O1 52(2) . .
N2 Eu1 C14 O1 -86(2) . .
N1 Eu1 C14 O1 -141(2) . .
C13 Eu1 C14 O1 126(2) . .
C13 Eu1 C14 O1 105(2) 2_665 .
O4 Eu1 C14 C14 -37.2(6) . 2_565
O1 Eu1 C14 C14 0.1(4) 2_565 2_565
O3 Eu1 C14 C14 -178.8(9) . 2_565
O8 Eu1 C14 C14 119.8(5) 2_566 2_565
O2 Eu1 C14 C14 -88.3(5) 2_665 2_565
O6 Eu1 C14 C14 177.8(5) . 2_565
O5 Eu1 C14 C14 -127.4(5) . 2_565
N2 Eu1 C14 C14 94.4(5) . 2_565
N1 Eu1 C14 C14 39.6(5) . 2_565
C13 Eu1 C14 C14 -53.4(5) . 2_565
C13 Eu1 C14 C14 -74.2(5) 2_665 2_565
O4 Eu1 C14 Eu1 -37.2(6) . 2_565
O1 Eu1 C14 Eu1 0.1(4) 2_565 2_565
O3 Eu1 C14 Eu1 -178.8(9) . 2_565
O8 Eu1 C14 Eu1 119.8(5) 2_566 2_565
O2 Eu1 C14 Eu1 -88.3(5) 2_665 2_565
O6 Eu1 C14 Eu1 177.8(5) . 2_565
O5 Eu1 C14 Eu1 -127.4(5) . 2_565
N2 Eu1 C14 Eu1 94.4(5) . 2_565
N1 Eu1 C14 Eu1 39.6(5) . 2_565
C13 Eu1 C14 Eu1 -53.4(5) . 2_565
C13 Eu1 C14 Eu1 -74.2(5) 2_665 2_565
O7 S1 C15 C16 121.3(6) . .
O8 S1 C15 C16 -120.0(6) . .
O6 S1 C15 C16 -1.3(7) . .
O7 S1 C15 C19 -59.2(7) . .
O8 S1 C15 C19 59.6(7) . .
O6 S1 C15 C19 178.3(6) . .
C19 C15 C16 C17 3.0(11) . .
S1 C15 C16 C17 -177.4(6) . .
C15 C16 C17 C18 -2.2(12) . .
C16 C17 C18 C19 2.6(12) . 2_556
C16 C15 C19 C18 -179.6(7) . 2_556
S1 C15 C19 C18 0.9(10) . 2_556
C16 C15 C19 C19 -4.1(13) . 2_556
S1 C15 C19 C19 176.3(7) . 2_556
